data_4332098
loop_
_publ_author_name
'Jiang, Long'
'Feng, Xiao-Long'
'Lu, Tong-Bu'
'Gao, Song'

_publ_section_title
;
 Synthesis, Structures, and Magnetic Properties of a Series of
 Cyano-Bridged Fe&#x2212;Mn Bimetallic Complexes
;
_journal_issue 13
_journal_name_full 'Inorganic Chemistry'
_journal_page_first 5018
_journal_page_last 5026
_journal_paper_doi 10.1021/ic052168x
_journal_volume 45
_journal_year 2006
_chemical_formula_sum 'C30 H34 B2 Fe2 Mn N20 O2'
_chemical_formula_weight 895.03
_chemical_name_systematic
; 
 ? 
;
_space_group_IT_number 15
_symmetry_cell_setting monoclinic
_symmetry_space_group_name_Hall '-C 2yc'
_symmetry_space_group_name_H-M 'C 1 2/c 1'
_atom_sites_solution_hydrogens geom
_atom_sites_solution_primary direct
_atom_sites_solution_secondary difmap
_audit_creation_method SHELXL-97
_cell_angle_alpha 90.00
_cell_angle_beta 102.399(2)
_cell_angle_gamma 90.00
_cell_formula_units_Z 4
_cell_length_a 27.329(4)
_cell_length_b 12.4392(16)
_cell_length_c 12.9051(17)
_cell_measurement_reflns_used 5664
_cell_measurement_temperature 293(2)
_cell_measurement_theta_max 26.96
_cell_measurement_theta_min 2.31
_cell_volume 4284.8(10)
_computing_cell_refinement 'Bruker SMART'
_computing_data_collection 'Bruker SMART'
_computing_data_reduction 'Bruker SAINT'
_computing_molecular_graphics 'Bruker SHELXTL'
_computing_publication_material 'Bruker SHELXTL'
_computing_structure_refinement 'SHELXL-97 (Sheldrick, 1997)'
_computing_structure_solution 'SHELXS-97 (Sheldrick, 1990)'
_diffrn_ambient_temperature 293(2)
_diffrn_measured_fraction_theta_full 0.995
_diffrn_measured_fraction_theta_max 0.995
_diffrn_measurement_device_type 'CCD area detector'
_diffrn_measurement_method 'phi and omega scans'
_diffrn_radiation_monochromator graphite
_diffrn_radiation_source 'fine-focus sealed tube'
_diffrn_radiation_type MoK\a
_diffrn_radiation_wavelength 0.71073
_diffrn_reflns_av_R_equivalents 0.0195
_diffrn_reflns_av_sigmaI/netI 0.0242
_diffrn_reflns_limit_h_max 33
_diffrn_reflns_limit_h_min -20
_diffrn_reflns_limit_k_max 15
_diffrn_reflns_limit_k_min -12
_diffrn_reflns_limit_l_max 15
_diffrn_reflns_limit_l_min -15
_diffrn_reflns_number 10798
_diffrn_reflns_theta_full 26.00
_diffrn_reflns_theta_max 26.00
_diffrn_reflns_theta_min 1.81
_diffrn_standards_decay_% 0
_diffrn_standards_interval_count 0
_diffrn_standards_interval_time 0
_diffrn_standards_number 0
_exptl_absorpt_coefficient_mu 1.012
_exptl_absorpt_correction_T_max 0.7122
_exptl_absorpt_correction_T_min 0.6424
_exptl_absorpt_correction_type multi-scan
_exptl_absorpt_process_details 'SADABS (Sheldrick, 1996)'
_exptl_crystal_colour brown
_exptl_crystal_density_diffrn 1.387
_exptl_crystal_density_method 'not measured'
_exptl_crystal_description plate
_exptl_crystal_F_000 1828
_exptl_crystal_size_max 0.48
_exptl_crystal_size_mid 0.45
_exptl_crystal_size_min 0.36
_refine_diff_density_max 1.183
_refine_diff_density_min -0.233
_refine_diff_density_rms 0.067
_refine_ls_extinction_method none
_refine_ls_goodness_of_fit_ref 1.101
_refine_ls_hydrogen_treatment constr
_refine_ls_matrix_type full
_refine_ls_number_parameters 296
_refine_ls_number_reflns 4195
_refine_ls_number_restraints 62
_refine_ls_restrained_S_all 1.118
_refine_ls_R_factor_all 0.0471
_refine_ls_R_factor_gt 0.0350
_refine_ls_shift/su_max 0.001
_refine_ls_shift/su_mean 0.001
_refine_ls_structure_factor_coef Fsqd
_refine_ls_weighting_details 'calc w=1/[\s^2^(Fo^2^)+(0.0615P)^2^+3.4767P] where P=(Fo^2^+2Fc^2^)/3'
_refine_ls_weighting_scheme calc
_refine_ls_wR_factor_gt 0.1006
_refine_ls_wR_factor_ref 0.1092
_reflns_number_gt 3368
_reflns_number_total 4195
_reflns_threshold_expression >2sigma(I)
_cod_data_source_file ic052168xsup1.cif
_cod_data_source_block 4
_cod_depositor_comments
;
The following automatic conversions were performed:

'_symmetry_cell_setting' value 'Monoclinic' changed to 'monoclinic'
according to /home/saulius/struct/CIF-dictionaries/cif_core.dic
dictionary named 'cif_core.dic' version 2.4.2 from 2011-04-26.

Automatic conversion script
Id: cif_fix_values 1891 2012-01-12 08:04:46Z andrius 
;
_cod_original_cell_volume 4284.7(10)
_cod_original_sg_symbol_H-M C2/c
_cod_database_code 4332098

loop_
_symmetry_equiv_pos_as_xyz
'x, y, z'
'-x, y, -z+1/2'
'x+1/2, y+1/2, z'
'-x+1/2, y+1/2, -z+1/2'
'-x, -y, -z'
'x, -y, z-1/2'
'-x+1/2, -y+1/2, -z'
'x+1/2, -y+1/2, z-1/2'

loop_
_atom_site_label
_atom_site_type_symbol
_atom_site_fract_x
_atom_site_fract_y
_atom_site_fract_z
_atom_site_U_iso_or_equiv
_atom_site_adp_type
_atom_site_occupancy
_atom_site_symmetry_multiplicity
_atom_site_calc_flag
_atom_site_refinement_flags
_atom_site_disorder_assembly
_atom_site_disorder_group
B1 B 0.32013(14) 0.1158(3) 0.2178(3) 0.0524(9) Uani 1 1 d . . .
H1A H 0.3040 0.0466 0.2246 0.079 Uiso 1 1 calc R . .
C1 C 0.29124(13) 0.1025(3) 0.0100(3) 0.0621(9) Uani 1 1 d . . .
H1 H 0.2738 0.0377 0.0035 0.075 Uiso 1 1 calc R . .
C2 C 0.29724(14) 0.1669(3) -0.0719(3) 0.0652(10) Uani 1 1 d . . .
H2 H 0.2851 0.1550 -0.1440 0.078 Uiso 1 1 calc R . .
C3 C 0.32492(11) 0.2530(3) -0.0258(2) 0.0495(7) Uani 1 1 d . . .
H3 H 0.3349 0.3104 -0.0626 0.059 Uiso 1 1 calc R . .
C4 C 0.40556(16) 0.0369(3) 0.3246(3) 0.0653(10) Uani 1 1 d . . .
H4 H 0.3951 -0.0317 0.3384 0.078 Uiso 1 1 calc R . .
C5 C 0.45270(15) 0.0771(3) 0.3595(3) 0.0711(11) Uani 1 1 d . . .
H5 H 0.4801 0.0423 0.4011 0.085 Uiso 1 1 calc R . .
C6 C 0.45096(12) 0.1808(3) 0.3198(3) 0.0514(8) Uani 1 1 d . . .
H6 H 0.4778 0.2283 0.3299 0.062 Uiso 1 1 calc R . .
C7 C 0.26358(12) 0.2069(3) 0.3348(3) 0.0591(9) Uani 1 1 d . . .
H7 H 0.2445 0.1484 0.3473 0.071 Uiso 1 1 calc R . .
C8 C 0.26128(13) 0.3077(3) 0.3748(3) 0.0592(9) Uani 1 1 d . . .
H8 H 0.2408 0.3313 0.4192 0.071 Uiso 1 1 calc R . .
C9 C 0.29563(11) 0.3671(3) 0.3354(2) 0.0455(7) Uani 1 1 d . . .
H9 H 0.3023 0.4396 0.3492 0.055 Uiso 1 1 calc R . .
C10 C 0.42339(9) 0.3663(2) 0.1221(2) 0.0325(5) Uani 1 1 d . . .
C11 C 0.33750(9) 0.4598(2) 0.1328(2) 0.0359(6) Uani 1 1 d . . .
C12 C 0.40893(9) 0.4211(2) 0.3064(2) 0.0344(6) Uani 1 1 d . . .
Fe1 Fe 0.371567(12) 0.33299(3) 0.19619(3) 0.02828(12) Uani 1 1 d . . .
Mn2 Mn 0.5000 0.5000 0.0000 0.02875(15) Uani 1 2 d S . .
N1 N 0.31469(9) 0.14812(19) 0.1014(2) 0.0469(6) Uani 1 1 d . . .
N2 N 0.33544(8) 0.24271(18) 0.07940(17) 0.0388(5) Uani 1 1 d . . .
N3 N 0.37693(10) 0.11216(19) 0.2674(2) 0.0485(6) Uani 1 1 d . . .
N4 N 0.40476(8) 0.20200(18) 0.26471(18) 0.0394(5) Uani 1 1 d . . .
N5 N 0.29804(9) 0.2057(2) 0.27421(19) 0.0447(6) Uani 1 1 d . . .
N6 N 0.31800(8) 0.30627(18) 0.27477(17) 0.0368(5) Uani 1 1 d . . .
N7 N 0.45371(8) 0.39205(19) 0.07856(18) 0.0417(5) Uani 1 1 d . A .
N8 N 0.31612(10) 0.5333(2) 0.0947(2) 0.0549(7) Uani 1 1 d . . .
N9 N 0.43438(9) 0.4699(2) 0.37174(19) 0.0456(6) Uani 1 1 d . . .
C13 C 0.4524(2) 0.6460(4) 0.1506(5) 0.0528(15) Uani 0.570(6) 1 d PDU A 1
H13A H 0.4583 0.5924 0.2020 0.079 Uiso 0.570(6) 1 calc PR A 1
C14 C 0.3999(6) 0.7875(10) 0.0742(8) 0.140(5) Uani 0.570(6) 1 d PDU A 1
H14A H 0.4190 0.7789 0.0203 0.209 Uiso 0.570(6) 1 calc PR A 1
H14B H 0.4020 0.8608 0.0980 0.209 Uiso 0.570(6) 1 calc PR A 1
H14C H 0.3656 0.7693 0.0455 0.209 Uiso 0.570(6) 1 calc PR A 1
C15 C 0.3963(3) 0.7199(5) 0.2530(5) 0.080(2) Uani 0.570(6) 1 d PDU A 1
H15A H 0.4136 0.6717 0.3068 0.120 Uiso 0.570(6) 1 calc PR A 1
H15B H 0.3619 0.6980 0.2312 0.120 Uiso 0.570(6) 1 calc PR A 1
H15C H 0.3978 0.7916 0.2811 0.120 Uiso 0.570(6) 1 calc PR A 1
N10 N 0.4198(2) 0.7174(5) 0.1627(5) 0.0659(17) Uani 0.570(6) 1 d PDU A 1
O1 O 0.47651(8) 0.63858(17) 0.08155(18) 0.0543(5) Uani 0.570(6) 1 d PDU A 1
C13' C 0.4347(3) 0.6678(6) 0.0771(8) 0.060(2) Uani 0.430(6) 1 d PDU A 2
H13B H 0.4089 0.6223 0.0450 0.090 Uiso 0.430(6) 1 calc PR A 2
C14' C 0.3706(3) 0.7939(10) 0.1032(15) 0.126(5) Uani 0.430(6) 1 d PDU A 2
H14D H 0.3488 0.7353 0.0757 0.190 Uiso 0.430(6) 1 calc PR A 2
H14E H 0.3639 0.8537 0.0552 0.190 Uiso 0.430(6) 1 calc PR A 2
H14F H 0.3648 0.8149 0.1712 0.190 Uiso 0.430(6) 1 calc PR A 2
C15' C 0.4606(3) 0.8408(7) 0.1491(10) 0.087(3) Uani 0.430(6) 1 d PDU A 2
H15D H 0.4930 0.8099 0.1521 0.130 Uiso 0.430(6) 1 calc PR A 2
H15E H 0.4585 0.8663 0.2182 0.130 Uiso 0.430(6) 1 calc PR A 2
H15F H 0.4555 0.8997 0.0999 0.130 Uiso 0.430(6) 1 calc PR A 2
N10' N 0.4225(2) 0.7604(7) 0.1146(10) 0.072(3) Uani 0.430(6) 1 d PDU A 2
O1' O 0.47651(8) 0.63858(17) 0.08155(18) 0.0543(5) Uani 0.430(6) 1 d PDU A 2

loop_
_atom_site_aniso_label
_atom_site_aniso_U_11
_atom_site_aniso_U_22
_atom_site_aniso_U_33
_atom_site_aniso_U_23
_atom_site_aniso_U_13
_atom_site_aniso_U_12
B1 0.054(2) 0.0429(19) 0.060(2) 0.0018(16) 0.0102(18) -0.0202(16)
C1 0.0536(19) 0.056(2) 0.070(2) -0.0253(18) -0.0002(17) -0.0148(16)
C2 0.063(2) 0.079(2) 0.0451(19) -0.0233(18) -0.0079(16) 0.0009(18)
C3 0.0499(17) 0.0603(19) 0.0354(15) -0.0073(13) 0.0025(13) 0.0005(15)
C4 0.083(3) 0.0412(17) 0.071(2) 0.0111(16) 0.014(2) 0.0084(17)
C5 0.067(2) 0.065(2) 0.075(3) 0.0129(19) 0.000(2) 0.0214(19)
C6 0.0420(16) 0.0558(19) 0.0542(19) 0.0030(14) 0.0057(14) 0.0086(14)
C7 0.0417(17) 0.084(2) 0.0546(19) 0.0172(18) 0.0179(15) -0.0197(17)
C8 0.0513(18) 0.083(2) 0.0505(19) -0.0019(17) 0.0284(15) -0.0086(17)
C9 0.0415(16) 0.0607(18) 0.0376(15) -0.0067(13) 0.0157(13) -0.0049(14)
C10 0.0293(12) 0.0360(13) 0.0316(13) 0.0018(10) 0.0050(11) -0.0004(11)
C11 0.0302(13) 0.0425(15) 0.0360(14) -0.0034(12) 0.0096(11) -0.0038(12)
C12 0.0274(12) 0.0437(14) 0.0327(14) 0.0001(11) 0.0080(11) -0.0033(11)
Fe1 0.02420(19) 0.0344(2) 0.0267(2) -0.00104(13) 0.00645(14) -0.00580(14)
Mn2 0.0233(3) 0.0361(3) 0.0279(3) 0.0060(2) 0.0079(2) 0.0041(2)
N1 0.0436(14) 0.0457(14) 0.0499(15) -0.0128(11) 0.0064(12) -0.0167(11)
N2 0.0358(12) 0.0454(13) 0.0341(12) -0.0061(10) 0.0054(9) -0.0090(10)
N3 0.0584(16) 0.0357(13) 0.0509(15) 0.0022(11) 0.0107(12) -0.0067(11)
N4 0.0377(12) 0.0416(12) 0.0384(12) 0.0037(10) 0.0074(10) -0.0030(10)
N5 0.0400(13) 0.0494(13) 0.0470(14) 0.0032(11) 0.0148(11) -0.0178(11)
N6 0.0323(11) 0.0459(13) 0.0338(12) -0.0012(9) 0.0107(9) -0.0095(10)
N7 0.0346(12) 0.0491(14) 0.0445(13) 0.0092(11) 0.0149(11) -0.0007(10)
N8 0.0507(15) 0.0514(15) 0.0621(17) 0.0047(13) 0.0109(13) 0.0097(13)
N9 0.0381(13) 0.0552(15) 0.0404(13) -0.0114(11) 0.0021(11) -0.0081(11)
C13 0.063(3) 0.040(3) 0.061(4) -0.005(3) 0.027(3) 0.004(2)
C14 0.176(12) 0.140(9) 0.118(8) 0.049(7) 0.065(8) 0.090(9)
C15 0.086(5) 0.066(4) 0.102(5) -0.023(4) 0.053(4) -0.001(4)
N10 0.079(4) 0.057(3) 0.069(4) 0.003(3) 0.032(3) 0.027(3)
O1 0.0570(13) 0.0514(12) 0.0616(14) -0.0090(10) 0.0285(11) 0.0052(10)
C13' 0.046(4) 0.054(4) 0.079(5) -0.023(4) 0.013(4) 0.003(3)
C14' 0.053(6) 0.103(8) 0.222(14) -0.068(9) 0.027(8) 0.016(6)
C15' 0.064(6) 0.055(5) 0.142(9) -0.035(5) 0.025(6) -0.005(4)
N10' 0.048(4) 0.058(5) 0.106(7) -0.028(5) 0.005(4) 0.019(4)
O1' 0.0570(13) 0.0514(12) 0.0616(14) -0.0090(10) 0.0285(11) 0.0052(10)

loop_
_atom_type_symbol
_atom_type_description
_atom_type_scat_dispersion_real
_atom_type_scat_dispersion_imag
_atom_type_scat_source
C C 0.0033 0.0016 'International Tables Vol C Tables 4.2.6.8 and 6.1.1.4'
H H 0.0000 0.0000 'International Tables Vol C Tables 4.2.6.8 and 6.1.1.4'
B B 0.0013 0.0007 'International Tables Vol C Tables 4.2.6.8 and 6.1.1.4'
N N 0.0061 0.0033 'International Tables Vol C Tables 4.2.6.8 and 6.1.1.4'
O O 0.0106 0.0060 'International Tables Vol C Tables 4.2.6.8 and 6.1.1.4'
Mn Mn 0.3368 0.7283 'International Tables Vol C Tables 4.2.6.8 and 6.1.1.4'
Fe Fe 0.3463 0.8444 'International Tables Vol C Tables 4.2.6.8 and 6.1.1.4'

loop_
_geom_angle_atom_site_label_1
_geom_angle_atom_site_label_2
_geom_angle_atom_site_label_3
_geom_angle
_geom_angle_site_symmetry_1
_geom_angle_site_symmetry_3
N5 B1 N1 108.1(3) . .
N5 B1 N3 106.8(2) . .
N1 B1 N3 106.9(3) . .
N5 B1 H1A 111.6 . .
N1 B1 H1A 111.6 . .
N3 B1 H1A 111.6 . .
N1 C1 C2 108.5(3) . .
N1 C1 H1 125.7 . .
C2 C1 H1 125.7 . .
C1 C2 C3 105.6(3) . .
C1 C2 H2 127.2 . .
C3 C2 H2 127.2 . .
N2 C3 C2 110.2(3) . .
N2 C3 H3 124.9 . .
C2 C3 H3 124.9 . .
N3 C4 C5 109.0(3) . .
N3 C4 H4 125.5 . .
C5 C4 H4 125.5 . .
C4 C5 C6 105.3(3) . .
C4 C5 H5 127.3 . .
C6 C5 H5 127.3 . .
N4 C6 C5 109.5(3) . .
N4 C6 H6 125.2 . .
C5 C6 H6 125.2 . .
N5 C7 C8 109.0(3) . .
N5 C7 H7 125.5 . .
C8 C7 H7 125.5 . .
C7 C8 C9 105.3(3) . .
C7 C8 H8 127.4 . .
C9 C8 H8 127.4 . .
N6 C9 C8 110.4(3) . .
N6 C9 H9 124.8 . .
C8 C9 H9 124.8 . .
N7 C10 Fe1 176.2(2) . .
N8 C11 Fe1 178.1(2) . .
N9 C12 Fe1 175.0(2) . .
C12 Fe1 C10 85.03(10) . .
C12 Fe1 C11 88.78(11) . .
C10 Fe1 C11 87.29(11) . .
C12 Fe1 N2 177.55(10) . .
C10 Fe1 N2 92.54(10) . .
C11 Fe1 N2 91.43(10) . .
C12 Fe1 N4 91.10(10) . .
C10 Fe1 N4 94.82(10) . .
C11 Fe1 N4 177.87(10) . .
N2 Fe1 N4 88.78(10) . .
C12 Fe1 N6 92.90(10) . .
C10 Fe1 N6 177.13(10) . .
C11 Fe1 N6 90.67(10) . .
N2 Fe1 N6 89.54(9) . .
N4 Fe1 N6 87.21(9) . .
O1 Mn2 O1' 180.0 . 5_665
O1 Mn2 O1 180.0 . 5_665
O1' Mn2 O1 0.00(13) 5_665 5_665
O1 Mn2 N9 87.24(9) . 6_565
O1' Mn2 N9 92.76(9) 5_665 6_565
O1 Mn2 N9 92.76(9) 5_665 6_565
O1 Mn2 N9 92.76(9) . 2_655
O1' Mn2 N9 87.24(9) 5_665 2_655
O1 Mn2 N9 87.24(9) 5_665 2_655
N9 Mn2 N9 179.997(1) 6_565 2_655
O1 Mn2 N7 90.12(9) . .
O1' Mn2 N7 89.88(9) 5_665 .
O1 Mn2 N7 89.88(9) 5_665 .
N9 Mn2 N7 89.66(9) 6_565 .
N9 Mn2 N7 90.34(9) 2_655 .
O1 Mn2 N7 89.88(9) . 5_665
O1' Mn2 N7 90.12(9) 5_665 5_665
O1 Mn2 N7 90.12(9) 5_665 5_665
N9 Mn2 N7 90.34(9) 6_565 5_665
N9 Mn2 N7 89.66(9) 2_655 5_665
N7 Mn2 N7 180.0 . 5_665
C1 N1 N2 108.9(3) . .
C1 N1 B1 132.8(3) . .
N2 N1 B1 118.3(2) . .
C3 N2 N1 106.7(2) . .
C3 N2 Fe1 133.5(2) . .
N1 N2 Fe1 119.77(17) . .
C4 N3 N4 109.0(3) . .
C4 N3 B1 131.7(3) . .
N4 N3 B1 118.9(2) . .
C6 N4 N3 107.2(2) . .
C6 N4 Fe1 133.7(2) . .
N3 N4 Fe1 118.95(18) . .
C7 N5 N6 108.4(3) . .
C7 N5 B1 133.0(3) . .
N6 N5 B1 118.4(2) . .
C9 N6 N5 106.9(2) . .
C9 N6 Fe1 133.7(2) . .
N5 N6 Fe1 119.35(17) . .
C10 N7 Mn2 159.0(2) . .
C12 N9 Mn2 156.1(2) . 2_655
O1 C13 N10 129.4(6) . .
O1 C13 H13A 115.3 . .
N10 C13 H13A 115.3 . .
N10 C14 H14A 109.5 . .
N10 C14 H14B 109.5 . .
H14A C14 H14B 109.5 . .
N10 C14 H14C 109.5 . .
H14A C14 H14C 109.5 . .
H14B C14 H14C 109.5 . .
N10 C15 H15A 109.5 . .
N10 C15 H15B 109.5 . .
H15A C15 H15B 109.5 . .
N10 C15 H15C 109.5 . .
H15A C15 H15C 109.5 . .
H15B C15 H15C 109.5 . .
C13 N10 C14 118.1(7) . .
C13 N10 C15 123.3(6) . .
C14 N10 C15 117.8(6) . .
C13 O1 Mn2 132.2(3) . .
N10' C13' H13B 117.8 . .
N10' C14' H14D 109.5 . .
N10' C14' H14E 109.5 . .
H14D C14' H14E 109.5 . .
N10' C14' H14F 109.5 . .
H14D C14' H14F 109.5 . .
H14E C14' H14F 109.5 . .
N10' C15' H15D 109.5 . .
N10' C15' H15E 109.5 . .
H15D C15' H15E 109.5 . .
N10' C15' H15F 109.5 . .
H15D C15' H15F 109.5 . .
H15E C15' H15F 109.5 . .
C13' N10' C15' 119.7(6) . .
C13' N10' C14' 122.1(7) . .
C15' N10' C14' 117.1(6) . .

loop_
_geom_bond_atom_site_label_1
_geom_bond_atom_site_label_2
_geom_bond_distance
_geom_bond_site_symmetry_2
B1 N5 1.528(5) .
B1 N1 1.531(5) .
B1 N3 1.547(5) .
B1 H1A 0.9800 .
C1 N1 1.342(4) .
C1 C2 1.364(5) .
C1 H1 0.9300 .
C2 C3 1.371(5) .
C2 H2 0.9300 .
C3 N2 1.332(3) .
C3 H3 0.9300 .
C4 N3 1.336(4) .
C4 C5 1.365(5) .
C4 H4 0.9300 .
C5 C6 1.385(5) .
C5 H5 0.9300 .
C6 N4 1.335(4) .
C6 H6 0.9300 .
C7 N5 1.347(4) .
C7 C8 1.362(5) .
C7 H7 0.9300 .
C8 C9 1.375(4) .
C8 H8 0.9300 .
C9 N6 1.328(4) .
C9 H9 0.9300 .
C10 N7 1.142(3) .
C10 Fe1 1.917(3) .
C11 N8 1.139(4) .
C11 Fe1 1.922(3) .
C12 N9 1.145(3) .
C12 Fe1 1.909(3) .
Fe1 N2 1.967(2) .
Fe1 N4 1.979(2) .
Fe1 N6 1.980(2) .
Mn2 O1 2.187(2) .
Mn2 O1' 2.187(2) 5_665
Mn2 O1 2.187(2) 5_665
Mn2 N9 2.196(2) 6_565
Mn2 N9 2.196(2) 2_655
Mn2 N7 2.232(2) .
Mn2 N7 2.232(2) 5_665
N1 N2 1.362(3) .
N3 N4 1.356(3) .
N5 N6 1.364(3) .
N9 Mn2 2.196(2) 2_655
C13 O1 1.221(5) .
C13 N10 1.290(6) .
C13 H13A 0.9300 .
C14 N10 1.447(6) .
C14 H14A 0.9600 .
C14 H14B 0.9600 .
C14 H14C 0.9600 .
C15 N10 1.448(6) .
C15 H15A 0.9600 .
C15 H15B 0.9600 .
C15 H15C 0.9600 .
C13' N10' 1.320(7) .
C13' H13B 0.9300 .
C14' N10' 1.456(6) .
C14' H14D 0.9600 .
C14' H14E 0.9600 .
C14' H14F 0.9600 .
C15' N10' 1.443(8) .
C15' H15D 0.9600 .
C15' H15E 0.9600 .
C15' H15F 0.9600 .

loop_
_geom_torsion_atom_site_label_1
_geom_torsion_atom_site_label_2
_geom_torsion_atom_site_label_3
_geom_torsion_atom_site_label_4
_geom_torsion
_geom_torsion_site_symmetry_1
_geom_torsion_site_symmetry_4
N1 C1 C2 C3 -0.3(4) . .
C1 C2 C3 N2 -0.2(4) . .
N3 C4 C5 C6 -0.2(4) . .
C4 C5 C6 N4 0.7(4) . .
N5 C7 C8 C9 0.2(4) . .
C7 C8 C9 N6 -0.2(4) . .
N9 C12 Fe1 C10 -48(3) . .
N9 C12 Fe1 C11 -135(3) . .
N9 C12 Fe1 N2 -40(5) . .
N9 C12 Fe1 N4 47(3) . .
N9 C12 Fe1 N6 134(3) . .
N7 C10 Fe1 C12 -56(3) . .
N7 C10 Fe1 C11 33(3) . .
N7 C10 Fe1 N2 124(3) . .
N7 C10 Fe1 N4 -147(3) . .
N7 C10 Fe1 N6 -12(5) . .
N8 C11 Fe1 C12 -139(8) . .
N8 C11 Fe1 C10 136(8) . .
N8 C11 Fe1 N2 43(8) . .
N8 C11 Fe1 N4 -52(9) . .
N8 C11 Fe1 N6 -46(8) . .
C2 C1 N1 N2 0.7(4) . .
C2 C1 N1 B1 178.5(3) . .
N5 B1 N1 C1 -120.6(4) . .
N3 B1 N1 C1 124.8(3) . .
N5 B1 N1 N2 57.1(3) . .
N3 B1 N1 N2 -57.5(3) . .
C2 C3 N2 N1 0.6(3) . .
C2 C3 N2 Fe1 -178.6(2) . .
C1 N1 N2 C3 -0.8(3) . .
B1 N1 N2 C3 -179.0(3) . .
C1 N1 N2 Fe1 178.5(2) . .
B1 N1 N2 Fe1 0.4(3) . .
C12 Fe1 N2 C3 -49(3) . .
C10 Fe1 N2 C3 -41.9(3) . .
C11 Fe1 N2 C3 45.4(3) . .
N4 Fe1 N2 C3 -136.7(3) . .
N6 Fe1 N2 C3 136.1(3) . .
C12 Fe1 N2 N1 131(2) . .
C10 Fe1 N2 N1 139.0(2) . .
C11 Fe1 N2 N1 -133.7(2) . .
N4 Fe1 N2 N1 44.2(2) . .
N6 Fe1 N2 N1 -43.0(2) . .
C5 C4 N3 N4 -0.3(4) . .
C5 C4 N3 B1 -173.4(3) . .
N5 B1 N3 C4 115.0(4) . .
N1 B1 N3 C4 -129.5(4) . .
N5 B1 N3 N4 -57.6(3) . .
N1 B1 N3 N4 57.9(3) . .
C5 C6 N4 N3 -0.9(4) . .
C5 C6 N4 Fe1 173.7(2) . .
C4 N3 N4 C6 0.8(3) . .
B1 N3 N4 C6 174.9(3) . .
C4 N3 N4 Fe1 -174.8(2) . .
B1 N3 N4 Fe1 -0.7(3) . .
C12 Fe1 N4 C6 -35.3(3) . .
C10 Fe1 N4 C6 49.8(3) . .
C11 Fe1 N4 C6 -122(3) . .
N2 Fe1 N4 C6 142.2(3) . .
N6 Fe1 N4 C6 -128.2(3) . .
C12 Fe1 N4 N3 138.8(2) . .
C10 Fe1 N4 N3 -136.1(2) . .
C11 Fe1 N4 N3 52(3) . .
N2 Fe1 N4 N3 -43.7(2) . .
N6 Fe1 N4 N3 45.9(2) . .
C8 C7 N5 N6 -0.2(4) . .
C8 C7 N5 B1 173.7(3) . .
N1 B1 N5 C7 127.4(3) . .
N3 B1 N5 C7 -117.9(3) . .
N1 B1 N5 N6 -59.2(3) . .
N3 B1 N5 N6 55.5(3) . .
C8 C9 N6 N5 0.1(3) . .
C8 C9 N6 Fe1 -177.9(2) . .
C7 N5 N6 C9 0.0(3) . .
B1 N5 N6 C9 -174.9(3) . .
C7 N5 N6 Fe1 178.43(19) . .
B1 N5 N6 Fe1 3.5(3) . .
C12 Fe1 N6 C9 39.1(3) . .
C10 Fe1 N6 C9 -5(2) . .
C11 Fe1 N6 C9 -49.8(3) . .
N2 Fe1 N6 C9 -141.2(3) . .
N4 Fe1 N6 C9 130.0(3) . .
C12 Fe1 N6 N5 -138.8(2) . .
C10 Fe1 N6 N5 177(18) . .
C11 Fe1 N6 N5 132.4(2) . .
N2 Fe1 N6 N5 41.0(2) . .
N4 Fe1 N6 N5 -47.8(2) . .
Fe1 C10 N7 Mn2 -7(4) . .
O1 Mn2 N7 C10 19.8(6) . .
O1' Mn2 N7 C10 -160.2(6) 5_665 .
O1 Mn2 N7 C10 -160.2(6) 5_665 .
N9 Mn2 N7 C10 -67.4(6) 6_565 .
N9 Mn2 N7 C10 112.6(6) 2_655 .
N7 Mn2 N7 C10 135(2) 5_665 .
Fe1 C12 N9 Mn2 -28(3) . 2_655
O1 C13 N10 C14 14.4(14) . .
O1 C13 N10 C15 -175.9(7) . .
N10 C13 O1 Mn2 -142.8(6) . .
O1' Mn2 O1 C13 61(3) 5_665 .
O1 Mn2 O1 C13 61(3) 5_665 .
N9 Mn2 O1 C13 96.8(5) 6_565 .
N9 Mn2 O1 C13 -83.2(5) 2_655 .
N7 Mn2 O1 C13 7.2(5) . .
N7 Mn2 O1 C13 -172.8(5) 5_665 .
